data_2235789
loop_
_publ_author_name
'Go, Min Jeong'
'Park, Ka Hyun'
'Lee, Hwi Hyun'
'Lee, Junseong'

_publ_section_title
;
 (1<i>S</i>,2<i>R</i>)-1-[(<i>E</i>)-(Thiophen-2-ylmethylidene)amino]indan-2-ol
;
_journal_coeditor_code FF2077
_journal_issue 8
_journal_name_full 'Acta Crystallographica Section E'
_journal_page_first o2568
_journal_paper_doi 10.1107/S1600536812032783
_journal_volume 68
_journal_year 2012
_chemical_formula_iupac 'C14 H13 N O S'
_chemical_formula_moiety 'C14 H13 N O S'
_chemical_formula_sum 'C14 H13 N O S'
_chemical_formula_weight 243.31
_chemical_name_systematic
;
(1<i>S</i>,2<i>R</i>)-1-[(<i>E</i>)-(Thiophen-2-ylmethylidene)amino]indan-2-ol
;
_space_group_IT_number 4
_symmetry_cell_setting monoclinic
_symmetry_space_group_name_Hall 'P 2yb'
_symmetry_space_group_name_H-M 'P 1 21 1'
_atom_sites_solution_hydrogens geom
_atom_sites_solution_primary direct
_atom_sites_solution_secondary difmap
_audit_creation_method SHELXL-97
_cell_angle_alpha 90.00
_cell_angle_beta 92.258(2)
_cell_angle_gamma 90.00
_cell_formula_units_Z 2
_cell_length_a 5.8640(2)
_cell_length_b 13.4454(5)
_cell_length_c 8.0118(3)
_cell_measurement_reflns_used 5424
_cell_measurement_temperature 296(2)
_cell_measurement_theta_max 30.41
_cell_measurement_theta_min 2.54
_cell_volume 631.19(4)
_computing_cell_refinement 'SAINT (Bruker, 2009)'
_computing_data_collection 'APEX2 (Bruker, 2009)'
_computing_data_reduction 'SAINT (Bruker, 2009)'
_computing_molecular_graphics 'SHELXTL (Sheldrick, 2008)'
_computing_publication_material 'SHELXTL (Sheldrick, 2008)'
_computing_structure_refinement 'SHELXL97 (Sheldrick, 2008)'
_computing_structure_solution 'SHELXS97 (Sheldrick, 2008)'
_diffrn_ambient_temperature 296(2)
_diffrn_measured_fraction_theta_full 0.997
_diffrn_measured_fraction_theta_max 0.978
_diffrn_measurement_device_type 'Bruker APEXII CCD'
_diffrn_measurement_method '\f and \w scans'
_diffrn_radiation_monochromator graphite
_diffrn_radiation_source 'fine-focus sealed tube'
_diffrn_radiation_type MoK\a
_diffrn_radiation_wavelength 0.71073
_diffrn_reflns_av_R_equivalents 0.0238
_diffrn_reflns_av_sigmaI/netI 0.0223
_diffrn_reflns_limit_h_max 7
_diffrn_reflns_limit_h_min -8
_diffrn_reflns_limit_k_max 18
_diffrn_reflns_limit_k_min -15
_diffrn_reflns_limit_l_max 11
_diffrn_reflns_limit_l_min -11
_diffrn_reflns_number 7148
_diffrn_reflns_theta_full 25.00
_diffrn_reflns_theta_max 30.65
_diffrn_reflns_theta_min 2.54
_exptl_absorpt_coefficient_mu 0.239
_exptl_absorpt_correction_T_max 0.9651
_exptl_absorpt_correction_T_min 0.9427
_exptl_absorpt_correction_type multi-scan
_exptl_absorpt_process_details '(SADABS; Bruker, 2009)'
_exptl_crystal_colour white
_exptl_crystal_density_diffrn 1.280
_exptl_crystal_density_method 'not measured'
_exptl_crystal_description block
_exptl_crystal_F_000 256
_exptl_crystal_size_max 0.25
_exptl_crystal_size_mid 0.20
_exptl_crystal_size_min 0.15
_refine_diff_density_max 0.251
_refine_diff_density_min -0.274
_refine_ls_abs_structure_details 'Flack (1983), 1201 Friedel pairs'
_refine_ls_abs_structure_Flack 0.06(8)
_refine_ls_extinction_method none
_refine_ls_goodness_of_fit_ref 1.030
_refine_ls_hydrogen_treatment constr
_refine_ls_matrix_type full
_refine_ls_number_parameters 155
_refine_ls_number_reflns 3182
_refine_ls_number_restraints 1
_refine_ls_restrained_S_all 1.030
_refine_ls_R_factor_all 0.0481
_refine_ls_R_factor_gt 0.0434
_refine_ls_shift/su_max 0.000
_refine_ls_shift/su_mean 0.000
_refine_ls_structure_factor_coef Fsqd
_refine_ls_weighting_details 'calc w=1/[\s^2^(Fo^2^)+(0.1000P)^2^+0.0000P] where P=(Fo^2^+2Fc^2^)/3'
_refine_ls_weighting_scheme calc
_refine_ls_wR_factor_gt 0.1242
_refine_ls_wR_factor_ref 0.1305
_reflns_number_gt 2848
_reflns_number_total 3182
_reflns_threshold_expression I>2sigma(I)
_cod_data_source_file ff2077.cif
_cod_data_source_block I
_cod_original_sg_symbol_H-M 'P 21'
_cod_database_code 2235789
_cod_database_fobs_code 2235789

loop_
_symmetry_equiv_pos_as_xyz
'x, y, z'
'-x, y+1/2, -z'

loop_
_atom_site_type_symbol
_atom_site_label
_atom_site_fract_x
_atom_site_fract_y
_atom_site_fract_z
_atom_site_U_iso_or_equiv
_atom_site_adp_type
_atom_site_calc_flag
_atom_site_refinement_flags
_atom_site_occupancy
_atom_site_symmetry_multiplicity
O O 0.3762(3) 0.41344(15) 0.6763(2) 0.0694(4) Uani d . 1 1
H H1 0.3962 0.4736 0.6845 0.104 Uiso calc R 1 1
S S 0.84192(7) 0.69970(5) 0.55448(6) 0.05798(16) Uani d . 1 1
C C9 0.3596(3) 0.40337(14) 1.0537(2) 0.0437(4) Uani d . 1 1
C C14 0.5379(3) 0.46986(12) 1.0333(2) 0.0431(3) Uani d . 1 1
C C4 1.0148(3) 0.64078(15) 0.7010(2) 0.0473(4) Uani d . 1 1
C C13 0.5668(4) 0.55083(16) 1.1369(3) 0.0602(5) Uani d . 1 1
H H13 0.6866 0.5950 1.1232 0.072 Uiso calc R 1 1
C C3 1.2263(3) 0.68631(19) 0.7167(3) 0.0552(5) Uani d . 1 1
H H3 1.3433 0.6657 0.7904 0.066 Uiso calc R 1 1
C C1 1.0474(3) 0.78383(18) 0.5133(3) 0.0567(5) Uani d . 1 1
H H1A 1.0286 0.8349 0.4356 0.068 Uiso calc R 1 1
C C5 0.9397(3) 0.55622(17) 0.7985(3) 0.0524(4) Uani d . 1 1
H H5 1.0416 0.5274 0.8761 0.063 Uiso calc R 1 1
C C6 0.6804(3) 0.43819(15) 0.8891(3) 0.0508(4) Uani d . 1 1
H H6 0.8190 0.4043 0.9312 0.061 Uiso calc R 1 1
C C2 1.2422(3) 0.76835(17) 0.6062(3) 0.0573(5) Uani d . 1 1
H H2 1.3724 0.8073 0.5985 0.069 Uiso calc R 1 1
C C8 0.3710(4) 0.32062(16) 0.9292(3) 0.0570(5) Uani d . 1 1
H H8A 0.2204 0.3041 0.8830 0.068 Uiso calc R 1 1
H H8B 0.4395 0.2616 0.9794 0.068 Uiso calc R 1 1
C C7 0.5206(4) 0.36346(16) 0.7957(3) 0.0574(5) Uani d . 1 1
H H7 0.6085 0.3110 0.7428 0.069 Uiso calc R 1 1
C C12 0.4134(6) 0.5654(2) 1.2626(3) 0.0789(8) Uani d . 1 1
H H12 0.4314 0.6194 1.3345 0.095 Uiso calc R 1 1
C C10 0.2064(4) 0.4177(2) 1.1781(3) 0.0594(5) Uani d . 1 1
H H10 0.0874 0.3732 1.1925 0.071 Uiso calc R 1 1
C C11 0.2347(5) 0.5002(3) 1.2812(3) 0.0742(7) Uani d . 1 1
H H11 0.1313 0.5117 1.3641 0.089 Uiso calc R 1 1
N N 0.7401(3) 0.52068(15) 0.7810(2) 0.0549(4) Uani d . 1 1

loop_
_atom_site_aniso_label
_atom_site_aniso_U_11
_atom_site_aniso_U_22
_atom_site_aniso_U_33
_atom_site_aniso_U_12
_atom_site_aniso_U_13
_atom_site_aniso_U_23
O 0.0800(10) 0.0776(11) 0.0494(8) -0.0161(9) -0.0110(7) 0.0048(8)
S 0.0389(2) 0.0805(3) 0.0542(3) 0.0031(2) -0.00272(16) 0.0050(3)
C9 0.0500(8) 0.0434(8) 0.0370(8) 0.0001(6) -0.0051(6) 0.0072(6)
C14 0.0453(8) 0.0416(8) 0.0418(8) 0.0025(6) -0.0075(6) 0.0049(7)
C4 0.0335(7) 0.0623(10) 0.0462(9) 0.0047(6) 0.0029(6) 0.0021(8)
C13 0.0775(14) 0.0474(10) 0.0549(12) -0.0071(9) -0.0102(10) 0.0007(9)
C3 0.0331(6) 0.0706(13) 0.0619(11) 0.0030(8) 0.0003(6) 0.0081(10)
C1 0.0487(9) 0.0717(12) 0.0505(11) 0.0071(9) 0.0133(8) 0.0074(9)
C5 0.0376(7) 0.0647(12) 0.0548(10) 0.0089(7) 0.0015(7) 0.0091(9)
C6 0.0395(8) 0.0552(10) 0.0576(11) 0.0098(7) 0.0010(7) 0.0069(8)
C2 0.0385(8) 0.0706(13) 0.0634(12) -0.0013(8) 0.0105(8) 0.0034(10)
C8 0.0693(12) 0.0416(9) 0.0596(13) -0.0063(8) -0.0029(9) 0.0023(8)
C7 0.0661(12) 0.0512(10) 0.0552(11) 0.0080(8) 0.0043(9) -0.0086(9)
C12 0.125(2) 0.0626(15) 0.0490(13) 0.0113(14) -0.0034(13) -0.0128(11)
C10 0.0629(12) 0.0736(14) 0.0417(10) -0.0035(9) 0.0018(8) 0.0130(9)
C11 0.0851(17) 0.0953(19) 0.0427(11) 0.0132(14) 0.0091(10) 0.0013(12)
N 0.0383(7) 0.0697(11) 0.0569(10) 0.0033(7) 0.0031(6) 0.0104(8)

loop_
_atom_type_symbol
_atom_type_description
_atom_type_scat_dispersion_real
_atom_type_scat_dispersion_imag
_atom_type_scat_source
C C 0.0033 0.0016 'International Tables Vol C Tables 4.2.6.8 and 6.1.1.4'
H H 0.0000 0.0000 'International Tables Vol C Tables 4.2.6.8 and 6.1.1.4'
O O 0.0106 0.0060 'International Tables Vol C Tables 4.2.6.8 and 6.1.1.4'
S S 0.1246 0.1234 'International Tables Vol C Tables 4.2.6.8 and 6.1.1.4'
N N 0.0061 0.0033 'International Tables Vol C Tables 4.2.6.8 and 6.1.1.4'

loop_
_geom_angle_atom_site_label_1
_geom_angle_atom_site_label_2
_geom_angle_atom_site_label_3
_geom_angle
C7 O H1 109.5
C1 S C4 92.06(10)
C10 C9 C14 120.60(19)
C10 C9 C8 129.15(19)
C14 C9 C8 110.23(16)
C13 C14 C9 120.86(19)
C13 C14 C6 128.70(18)
C9 C14 C6 110.44(16)
C3 C4 C5 125.80(18)
C3 C4 S 111.18(15)
C5 C4 S 122.99(14)
C14 C13 C12 118.8(2)
C14 C13 H13 120.6
C12 C13 H13 120.6
C4 C3 C2 111.57(17)
C4 C3 H3 124.2
C2 C3 H3 124.2
C2 C1 S 112.40(17)
C2 C1 H1A 123.8
S C1 H1A 123.8
N C5 C4 122.17(19)
N C5 H5 118.9
C4 C5 H5 118.9
N C6 C14 113.08(16)
N C6 C7 111.23(18)
C14 C6 C7 102.12(15)
N C6 H6 110.1
C14 C6 H6 110.1
C7 C6 H6 110.1
C1 C2 C3 112.79(18)
C1 C2 H2 123.6
C3 C2 H2 123.6
C9 C8 C7 103.23(16)
C9 C8 H8A 111.1
C7 C8 H8A 111.1
C9 C8 H8B 111.1
C7 C8 H8B 111.1
H8A C8 H8B 109.1
O C7 C8 107.87(19)
O C7 C6 110.60(17)
C8 C7 C6 105.13(18)
O C7 H7 111.0
C8 C7 H7 111.0
C6 C7 H7 111.0
C11 C12 C13 120.3(2)
C11 C12 H12 119.8
C13 C12 H12 119.8
C9 C10 C11 118.3(2)
C9 C10 H10 120.9
C11 C10 H10 120.9
C12 C11 C10 121.1(2)
C12 C11 H11 119.4
C10 C11 H11 119.4
C5 N C6 117.62(17)

loop_
_geom_bond_atom_site_label_1
_geom_bond_atom_site_label_2
_geom_bond_distance
O C7 1.421(3)
O H1 0.8200
S C1 1.695(2)
S C4 1.7143(19)
C9 C10 1.381(3)
C9 C14 1.390(2)
C9 C8 1.498(3)
C14 C13 1.376(3)
C14 C6 1.513(3)
C4 C3 1.384(3)
C4 C5 1.457(3)
C13 C12 1.390(4)
C13 H13 0.9300
C3 C2 1.420(3)
C3 H3 0.9300
C1 C2 1.355(3)
C1 H1A 0.9300
C5 N 1.267(3)
C5 H5 0.9300
C6 N 1.458(3)
C6 C7 1.546(3)
C6 H6 0.9800
C2 H2 0.9300
C8 C7 1.523(3)
C8 H8A 0.9700
C8 H8B 0.9700
C7 H7 0.9800
C12 C11 1.379(5)
C12 H12 0.9300
C10 C11 1.390(4)
C10 H10 0.9300
C11 H11 0.9300

loop_
_geom_hbond_atom_site_label_D
_geom_hbond_atom_site_label_H
_geom_hbond_atom_site_label_A
_geom_hbond_distance_DH
_geom_hbond_distance_HA
_geom_hbond_distance_DA
_geom_hbond_angle_DHA
_geom_hbond_publ_flag
O H1 N 0.8196 2.2231 2.682(3) 115.71 yes

loop_
_cod_related_entry_id
_cod_related_entry_database
_cod_related_entry_code
1 ChemSpider 30657952
